data_2211289
loop_
_publ_author_name
'Yin, Xiu-Ju'
'Cai, Jin-Hua'
'Ng, Seik Weng'

_publ_section_title
;
 3-(5-Bromo-2-hydroxybenzylammonio)propanoate
;
_journal_coeditor_code BI2086
_journal_issue 12
_journal_name_full 'Acta Crystallographica Section E'
_journal_page_first o5409
_journal_page_last o5410
_journal_paper_doi 10.1107/S1600536806045636
_journal_volume 62
_journal_year 2006
_chemical_formula_iupac 'C10 H12 Br N O3'
_chemical_formula_moiety 'C10 H12 Br N O3'
_chemical_formula_sum 'C10 H12 Br N O3'
_chemical_formula_weight 274.12
_chemical_name_common N-(4-bromo-2-hydroxybenzyl)alanine
_chemical_name_systematic
;
3-(5-Bromo-2-hydroxybenzylammonio)propanoate
;
_space_group_IT_number 33
_symmetry_cell_setting orthorhombic
_symmetry_space_group_name_Hall 'P 2c -2n'
_symmetry_space_group_name_H-M 'P n a 21'
_atom_sites_solution_hydrogens geom
_atom_sites_solution_primary direct
_atom_sites_solution_secondary difmap
_audit_creation_method SHELXL-97
_cell_angle_alpha 90.00
_cell_angle_beta 90.00
_cell_angle_gamma 90.00
_cell_formula_units_Z 4
_cell_length_a 13.971(4)
_cell_length_b 14.280(4)
_cell_length_c 5.553(2)
_cell_measurement_reflns_used 747
_cell_measurement_temperature 293(2)
_cell_measurement_theta_max 24.2
_cell_measurement_theta_min 2.9
_cell_volume 1107.9(6)
_computing_cell_refinement 'SAINT (Bruker, 2004)'
_computing_data_collection 'APEX2 (Bruker, 2004)'
_computing_data_reduction SAINT
_computing_molecular_graphics 'X-SEED (Barbour, 2001)'
_computing_publication_material SHELXL97
_computing_structure_refinement 'SHELXL97 (Sheldrick, 1997)'
_computing_structure_solution 'SHELXS97 (Sheldrick, 1997)'
_diffrn_ambient_temperature 293(2)
_diffrn_measured_fraction_theta_full 0.98
_diffrn_measured_fraction_theta_max 0.98
_diffrn_measurement_device_type 'Bruker APEX-II CCD'
_diffrn_measurement_method '\f and \w'
_diffrn_radiation_monochromator graphite
_diffrn_radiation_source 'fine-focus sealed tube'
_diffrn_radiation_type MoK\a
_diffrn_radiation_wavelength 0.71073
_diffrn_reflns_av_R_equivalents 0.042
_diffrn_reflns_av_sigmaI/netI 0.045
_diffrn_reflns_limit_h_max 17
_diffrn_reflns_limit_h_min -15
_diffrn_reflns_limit_k_max 18
_diffrn_reflns_limit_k_min -18
_diffrn_reflns_limit_l_max 6
_diffrn_reflns_limit_l_min -7
_diffrn_reflns_number 5103
_diffrn_reflns_theta_full 27.1
_diffrn_reflns_theta_max 27.1
_diffrn_reflns_theta_min 2.0
_diffrn_standards_number 0
_exptl_absorpt_coefficient_mu 3.697
_exptl_absorpt_correction_T_max 0.477
_exptl_absorpt_correction_T_min 0.366
_exptl_absorpt_correction_type multi-scan
_exptl_absorpt_process_details '(SADABS; Sheldrick, 1996)'
_exptl_crystal_colour colourless
_exptl_crystal_density_diffrn 1.643
_exptl_crystal_density_method 'not measured'
_exptl_crystal_description prism
_exptl_crystal_F_000 552
_exptl_crystal_size_max 0.30
_exptl_crystal_size_mid 0.20
_exptl_crystal_size_min 0.20
_refine_diff_density_max 0.54
_refine_diff_density_min -0.40
_refine_ls_abs_structure_details 'Flack (1983), 825 Friedel pairs'
_refine_ls_abs_structure_Flack 0.040(10)
_refine_ls_extinction_method none
_refine_ls_goodness_of_fit_ref 0.92
_refine_ls_hydrogen_treatment mixed
_refine_ls_matrix_type full
_refine_ls_number_parameters 147
_refine_ls_number_reflns 2177
_refine_ls_number_restraints 3
_refine_ls_restrained_S_all 0.92
_refine_ls_R_factor_all 0.046
_refine_ls_R_factor_gt 0.035
_refine_ls_shift/su_max 0.001
_refine_ls_shift/su_mean 0.000
_refine_ls_structure_factor_coef Fsqd
_refine_ls_weighting_details 'calc w=1/[\s^2^(Fo^2^)+(0.0466P)^2^] where P=(Fo^2^+2Fc^2^)/3'
_refine_ls_weighting_scheme calc
_refine_ls_wR_factor_gt 0.080
_refine_ls_wR_factor_ref 0.082
_reflns_number_gt 1687
_reflns_number_total 2177
_reflns_threshold_expression I>2\s(I)
_cod_data_source_file bi2086.cif
_cod_data_source_block I
_cod_original_cell_volume 1107.9(8)
_cod_database_code 2211289
_cod_database_fobs_code 2211289

loop_
_symmetry_equiv_pos_as_xyz
'x, y, z'
'-x, -y, z+1/2'
'x+1/2, -y+1/2, z'
'-x+1/2, y+1/2, z+1/2'

loop_
_atom_site_type_symbol
_atom_site_label
_atom_site_fract_x
_atom_site_fract_y
_atom_site_fract_z
_atom_site_U_iso_or_equiv
_atom_site_adp_type
_atom_site_calc_flag
_atom_site_refinement_flags
_atom_site_occupancy
Br Br1 0.31549(3) 0.73643(3) 0.5000 0.0595(2) Uani d . 1
O O1 0.6678(2) 0.6720(2) 1.1067(6) 0.0590(10) Uani d D 1
O O2 0.5820(2) 0.9761(2) 0.6379(6) 0.0480(10) Uani d . 1
O O3 0.7069(2) 1.0457(2) 0.4733(7) 0.0540(10) Uani d . 1
N N1 0.5958(2) 0.9155(2) 1.1230(6) 0.0370(10) Uani d D 1
C C1 0.5886(3) 0.6826(2) 0.9718(9) 0.0420(10) Uani d . 1
C C2 0.5659(3) 0.6218(3) 0.7810(9) 0.0500(10) Uani d . 1
C C3 0.4844(3) 0.6361(3) 0.6440(9) 0.0520(10) Uani d . 1
C C4 0.4259(3) 0.7106(3) 0.6941(8) 0.0450(10) Uani d . 1
C C5 0.4460(3) 0.7716(3) 0.8837(8) 0.0420(10) Uani d . 1
C C6 0.5282(3) 0.7586(2) 1.0210(10) 0.0380(10) Uani d . 1
C C7 0.5521(3) 0.8272(3) 1.2207(7) 0.0390(10) Uani d . 1
C C8 0.6922(2) 0.9026(2) 1.0180(10) 0.0410(10) Uani d . 1
C C9 0.7237(3) 0.9892(3) 0.8747(8) 0.0430(10) Uani d . 1
C C10 0.6671(3) 1.0047(2) 0.6459(7) 0.0370(10) Uani d . 1
H H1o 0.698(3) 0.622(2) 1.070(10) 0.09(2) Uiso d D 1
H H1n 0.557(2) 0.938(2) 1.021(5) 0.030(10) Uiso d D 1
H H2n 0.601(3) 0.957(2) 1.233(6) 0.06(2) Uiso d D 1
H H2 0.6060 0.5715 0.7465 0.060 Uiso calc R 1
H H3 0.4694 0.5955 0.5187 0.063 Uiso calc R 1
H H5 0.4046 0.8208 0.9182 0.051 Uiso calc R 1
H H7a 0.4942 0.8426 1.3087 0.046 Uiso calc R 1
H H7b 0.5964 0.7981 1.3323 0.046 Uiso calc R 1
H H8a 0.6917 0.8485 0.9119 0.049 Uiso calc R 1
H H8b 0.7379 0.8907 1.1455 0.049 Uiso calc R 1
H H9a 0.7172 1.0441 0.9765 0.051 Uiso calc R 1
H H9b 0.7909 0.9828 0.8336 0.051 Uiso calc R 1

loop_
_atom_site_aniso_label
_atom_site_aniso_U_11
_atom_site_aniso_U_22
_atom_site_aniso_U_33
_atom_site_aniso_U_12
_atom_site_aniso_U_13
_atom_site_aniso_U_23
Br1 0.0521(2) 0.0723(3) 0.0542(3) -0.0146(2) -0.0177(3) 0.0003(4)
O1 0.060(2) 0.053(2) 0.065(2) 0.016(2) -0.018(2) -0.007(2)
O2 0.046(2) 0.052(2) 0.045(2) -0.0050(10) -0.0100(10) -0.0020(10)
O3 0.060(2) 0.062(2) 0.040(2) -0.0090(10) 0.004(2) 0.005(2)
N1 0.044(2) 0.034(2) 0.032(2) 0.004(2) -0.009(2) -0.001(2)
C1 0.046(2) 0.031(2) 0.047(3) -0.0020(10) -0.004(2) 0.005(2)
C2 0.063(3) 0.028(2) 0.060(3) 0.005(2) -0.002(2) -0.010(2)
C3 0.063(3) 0.044(2) 0.049(3) -0.012(2) -0.005(2) -0.007(2)
C4 0.041(2) 0.053(2) 0.042(2) -0.010(2) -0.010(2) 0.003(2)
C5 0.039(2) 0.046(2) 0.041(2) -0.0020(10) -0.003(2) 0.003(2)
C6 0.045(2) 0.033(2) 0.035(2) -0.0060(10) 0.000(2) 0.003(2)
C7 0.044(2) 0.038(2) 0.034(2) -0.003(2) -0.003(2) 0.003(2)
C8 0.041(2) 0.039(2) 0.042(2) 0.0030(10) -0.006(2) 0.004(2)
C9 0.038(2) 0.047(2) 0.043(2) -0.008(2) -0.005(2) 0.001(2)
C10 0.042(2) 0.028(2) 0.041(2) -0.003(2) -0.004(2) -0.005(2)

loop_
_atom_type_symbol
_atom_type_description
_atom_type_scat_dispersion_real
_atom_type_scat_dispersion_imag
_atom_type_scat_source
C C 0.0033 0.0016 'International Tables Vol C Tables 4.2.6.8 and 6.1.1.4'
H H 0.0000 0.0000 'International Tables Vol C Tables 4.2.6.8 and 6.1.1.4'
N N 0.0061 0.0033 'International Tables Vol C Tables 4.2.6.8 and 6.1.1.4'
O O 0.0106 0.0060 'International Tables Vol C Tables 4.2.6.8 and 6.1.1.4'
Br Br -0.2901 2.4595 'International Tables Vol C Tables 4.2.6.8 and 6.1.1.4'

loop_
_geom_angle_atom_site_label_1
_geom_angle_atom_site_label_2
_geom_angle_atom_site_label_3
_geom_angle
C8 N1 C7 114.1(3)
O1 C1 C2 122.4(3)
O1 C1 C6 118.3(4)
C2 C1 C6 119.3(4)
C3 C2 C1 120.5(4)
C4 C3 C2 119.6(4)
C3 C4 C5 121.2(4)
C3 C4 Br1 121.0(3)
C5 C4 Br1 117.8(3)
C6 C5 C4 119.8(4)
C5 C6 C1 119.6(4)
C5 C6 C7 119.8(3)
C1 C6 C7 120.6(4)
N1 C7 C6 111.5(3)
N1 C8 C9 111.4(3)
C10 C9 C8 113.7(3)
O3 C10 O2 123.0(4)
O3 C10 C9 118.5(3)
O2 C10 C9 118.5(4)
C1 O1 H1o 111(4)
C8 N1 H1n 112(3)
C7 N1 H1n 107(2)
C8 N1 H2n 107(3)
C7 N1 H2n 111(3)
H1n N1 H2n 106(4)
C3 C2 H2 119.7
C1 C2 H2 119.7
C4 C3 H3 120.2
C2 C3 H3 120.2
C6 C5 H5 120.1
C4 C5 H5 120.1
N1 C7 H7a 109.3
C6 C7 H7a 109.3
N1 C7 H7b 109.3
C6 C7 H7b 109.3
H7a C7 H7b 108.0
N1 C8 H8a 109.3
C9 C8 H8a 109.3
N1 C8 H8b 109.3
C9 C8 H8b 109.3
H8a C8 H8b 108.0
C10 C9 H9a 108.8
C8 C9 H9a 108.8
C10 C9 H9b 108.8
C8 C9 H9b 108.8
H9a C9 H9b 107.7

loop_
_geom_bond_atom_site_label_1
_geom_bond_atom_site_label_2
_geom_bond_distance
Br1 C4 1.917(4)
O1 C1 1.345(5)
O2 C10 1.257(4)
O3 C10 1.254(5)
N1 C8 1.480(5)
N1 C7 1.502(5)
C1 C2 1.406(6)
C1 C6 1.402(5)
C2 C3 1.385(6)
C3 C4 1.370(6)
C4 C5 1.395(6)
C5 C6 1.390(6)
C6 C7 1.517(6)
C8 C9 1.534(6)
C9 C10 1.513(6)
O1 H1o 0.850(10)
N1 H1n 0.850(10)
N1 H2n 0.850(10)
C2 H2 0.93
C3 H3 0.93
C5 H5 0.93
C7 H7a 0.97
C7 H7b 0.97
C8 H8a 0.97
C8 H8b 0.97
C9 H9a 0.97
C9 H9b 0.97

loop_
_geom_hbond_atom_site_label_D
_geom_hbond_atom_site_label_H
_geom_hbond_atom_site_label_A
_geom_hbond_site_symmetry_A
_geom_hbond_distance_DH
_geom_hbond_distance_HA
_geom_hbond_distance_DA
_geom_hbond_angle_DHA
_geom_hbond_publ_flag
O1 H1o O3 4_645 0.850(10) 1.80(2) 2.620(4) 161(5) yes
N1 H1n O2 . 0.850(10) 2.22(3) 2.836(4) 129(3) yes
N1 H1n O2 2_675 0.850(10) 2.38(3) 2.929(4) 122(3) yes
N1 H2n O2 1_556 0.850(10) 2.28(3) 2.993(5) 141(4) yes
N1 H2n O3 1_556 0.850(10) 2.36(3) 3.106(5) 147(4) yes

loop_
_geom_torsion_atom_site_label_1
_geom_torsion_atom_site_label_2
_geom_torsion_atom_site_label_3
_geom_torsion_atom_site_label_4
_geom_torsion
O1 C1 C2 C3 -178.9(4)
C6 C1 C2 C3 -0.6(7)
C1 C2 C3 C4 0.5(7)
C2 C3 C4 C5 -1.1(7)
C2 C3 C4 Br1 177.1(3)
C3 C4 C5 C6 1.8(7)
Br1 C4 C5 C6 -176.5(3)
C4 C5 C6 C1 -1.9(6)
C4 C5 C6 C7 177.6(4)
O1 C1 C6 C5 179.7(4)
C2 C1 C6 C5 1.3(6)
O1 C1 C6 C7 0.2(6)
C2 C1 C6 C7 -178.2(4)
C8 N1 C7 C6 -67.9(4)
C5 C6 C7 N1 -78.8(5)
C1 C6 C7 N1 100.6(4)
C7 N1 C8 C9 167.9(4)
N1 C8 C9 C10 -68.8(5)
C8 C9 C10 O3 -151.6(4)
C8 C9 C10 O2 28.7(5)

loop_
_cod_related_entry_id
_cod_related_entry_database
_cod_related_entry_code
1 ChemSpider 21126039
